data_2237119
loop_
_publ_author_name
'Butcher, Ray J.'
'Ratnani, Raju'
'\"Ozt\"urk Yildirim, Sema'
'Falola, Oluwaseun'

_publ_section_title
;
 <i>catena</i>-Poly[[[<i>O</i>,<i>O</i>'-bis(2-methylphenyl)
 dithiophosphato-\k^2^<i>S</i>,<i>S</i>]lead(II)]-\m-<i>O</i>,<i>O</i>'-bis(2-methylphenyl)
 dithiophosphato-\k^3^<i>S</i>,<i>S</i>':<i>S</i>]
;
_journal_coeditor_code BT6859
_journal_issue 1
_journal_name_full 'Acta Crystallographica Section E'
_journal_page_first m29
_journal_page_last m30
_journal_paper_doi 10.1107/S1600536812047964
_journal_volume 69
_journal_year 2013
_chemical_formula_iupac '[Pb (C14 H14 O2 P S2)2]'
_chemical_formula_moiety 'C28 H28 O4 P2 Pb S4'
_chemical_formula_sum 'C28 H28 O4 P2 Pb S4'
_chemical_formula_weight 825.87
_chemical_name_systematic
;
<i>catena</i>-Poly[[[<i>O</i>,<i>O</i>'-bis(2-methylphenyl) dithiophosphato-
\k^2^<i>S</i>,<i>S</i>]lead(II)]-\m-<i>O</i>,<i>O</i>'-bis(2-methylphenyl)
dithiophosphato-\k^3^<i>S</i>,<i>S</i>':<i>S</i>]
;
_space_group_IT_number 4
_symmetry_cell_setting monoclinic
_symmetry_space_group_name_Hall 'P 2yb'
_symmetry_space_group_name_H-M 'P 1 21 1'
_atom_sites_solution_hydrogens geom
_atom_sites_solution_primary direct
_atom_sites_solution_secondary difmap
_audit_creation_method SHELXL-97
_cell_angle_alpha 90.00
_cell_angle_beta 112.849(6)
_cell_angle_gamma 90.00
_cell_formula_units_Z 2
_cell_length_a 12.0263(6)
_cell_length_b 10.7420(4)
_cell_length_c 13.0499(8)
_cell_measurement_reflns_used 4674
_cell_measurement_temperature 123(2)
_cell_measurement_theta_max 75.4105
_cell_measurement_theta_min 3.6724
_cell_volume 1553.58(15)
_computing_cell_refinement
;
CrysAlis PRO (Agilent, 2011)
;
_computing_data_collection
;
CrysAlis PRO (Agilent, 2011)
;
_computing_data_reduction
;
CrysAlis PRO (Agilent, 2011)
;
_computing_molecular_graphics 'SHELXTL (Sheldrick, 2008)'
_computing_publication_material 'SHELXTL (Sheldrick, 2008)'
_computing_structure_refinement 'SHELXL97 (Sheldrick, 2008)'
_computing_structure_solution 'SHELXS97 (Sheldrick, 2008)'
_diffrn_ambient_temperature 123(2)
_diffrn_detector_area_resol_mean 10.5081
_diffrn_measured_fraction_theta_full 1.000
_diffrn_measured_fraction_theta_max 0.985
_diffrn_measurement_device_type 'Agilent Xcalibur (Ruby, Gemini)'
_diffrn_measurement_method '\w scans'
_diffrn_radiation_monochromator graphite
_diffrn_radiation_source 'Enhance (Cu) X-ray Source'
_diffrn_radiation_type CuK\a
_diffrn_radiation_wavelength 1.54184
_diffrn_reflns_av_R_equivalents 0.0450
_diffrn_reflns_av_sigmaI/netI 0.0503
_diffrn_reflns_limit_h_max 14
_diffrn_reflns_limit_h_min -15
_diffrn_reflns_limit_k_max 8
_diffrn_reflns_limit_k_min -13
_diffrn_reflns_limit_l_max 16
_diffrn_reflns_limit_l_min -14
_diffrn_reflns_number 10226
_diffrn_reflns_theta_full 67.50
_diffrn_reflns_theta_max 75.59
_diffrn_reflns_theta_min 3.68
_exptl_absorpt_coefficient_mu 14.314
_exptl_absorpt_correction_T_max 0.675
_exptl_absorpt_correction_T_min 0.094
_exptl_absorpt_correction_type analytical
_exptl_absorpt_process_details
;
[CrysAlis PRO (Agilent, 2011), using a multi-faceted
crystal model (Clark & Reid, 1995)]
;
_exptl_crystal_colour colorless
_exptl_crystal_density_diffrn 1.765
_exptl_crystal_density_method 'not measured'
_exptl_crystal_description needle
_exptl_crystal_F_000 808
_exptl_crystal_size_max 0.46
_exptl_crystal_size_mid 0.047
_exptl_crystal_size_min 0.034
_refine_diff_density_max 1.116
_refine_diff_density_min -1.153
_refine_ls_abs_structure_details 'Flack (1983), 1093 Friedel pairs'
_refine_ls_abs_structure_Flack -0.03(8)
_refine_ls_extinction_method none
_refine_ls_goodness_of_fit_ref 1.029
_refine_ls_hydrogen_treatment constr
_refine_ls_matrix_type full
_refine_ls_number_parameters 406
_refine_ls_number_reflns 4494
_refine_ls_number_restraints 55
_refine_ls_restrained_S_all 1.023
_refine_ls_R_factor_all 0.0326
_refine_ls_R_factor_gt 0.0303
_refine_ls_shift/su_max 0.007
_refine_ls_shift/su_mean 0.000
_refine_ls_structure_factor_coef Fsqd
_refine_ls_weighting_details 'calc w=1/[\s^2^(Fo^2^)+(0.0329P)^2^+1.1401P] where P=(Fo^2^+2Fc^2^)/3'
_refine_ls_weighting_scheme calc
_refine_ls_wR_factor_gt 0.0731
_refine_ls_wR_factor_ref 0.0750
_reflns_number_gt 4269
_reflns_number_total 4494
_reflns_threshold_expression >2\s(I)
_cod_data_source_file bt6859.cif
_cod_data_source_block I
_cod_original_sg_symbol_H-M 'P 21'
_cod_database_code 2237119
_cod_database_fobs_code 2237119

loop_
_symmetry_equiv_pos_as_xyz
'x, y, z'
'-x, y+1/2, -z'

loop_
_atom_site_type_symbol
_atom_site_label
_atom_site_fract_x
_atom_site_fract_y
_atom_site_fract_z
_atom_site_U_iso_or_equiv
_atom_site_adp_type
_atom_site_calc_flag
_atom_site_refinement_flags
_atom_site_occupancy
_atom_site_symmetry_multiplicity
_atom_site_disorder_assembly
_atom_site_disorder_group
P P1 0.58111(14) 0.59159(15) 0.27999(13) 0.0313(3) Uani d . 1 1 . .
P P2 0.94672(15) 0.36924(17) 0.63559(15) 0.0397(4) Uani d . 1 1 . .
S S1 0.65999(14) 0.43767(15) 0.25837(14) 0.0372(3) Uani d . 1 1 A .
S S2 0.68892(13) 0.72496(15) 0.37035(14) 0.0360(3) Uani d . 1 1 A .
S S3 0.97595(15) 0.29732(17) 0.50949(16) 0.0426(4) Uani d . 1 1 A .
S S4 0.84998(14) 0.52418(15) 0.60457(14) 0.0428(4) Uani d . 1 1 A .
Pb Pb 0.874757(17) 0.55165(2) 0.403361(19) 0.03788(6) Uani d . 1 1 . .
O O1 0.4862(3) 0.5601(6) 0.3355(3) 0.0329(9) Uani d . 1 1 . .
O O2 0.5005(4) 0.6443(4) 0.1582(4) 0.0354(9) Uani d . 1 1 . .
O O3 0.8792(4) 0.2724(5) 0.6864(4) 0.0452(12) Uani d . 1 1 A .
C C1 0.4143(5) 0.4517(6) 0.3029(5) 0.0334(13) Uani d . 1 1 . .
C C2 0.3246(6) 0.4438(7) 0.1981(6) 0.0379(14) Uani d . 1 1 . .
H H2A 0.3119 0.5086 0.1476 0.045 Uiso calc R 1 1 . .
C C3 0.2528(7) 0.3365(8) 0.1688(7) 0.0470(17) Uani d . 1 1 . .
H H3A 0.1930 0.3288 0.0978 0.056 Uiso calc R 1 1 . .
C C4 0.2710(7) 0.2427(7) 0.2451(7) 0.0483(17) Uani d . 1 1 . .
H H4A 0.2230 0.1717 0.2261 0.058 Uiso calc R 1 1 . .
C C5 0.3608(7) 0.2538(7) 0.3502(7) 0.0453(16) Uani d . 1 1 . .
H H5A 0.3726 0.1893 0.4008 0.054 Uiso calc R 1 1 . .
C C6 0.4350(5) 0.3602(6) 0.3828(5) 0.0350(13) Uani d . 1 1 . .
C C7 0.5306(6) 0.3735(8) 0.4978(7) 0.0502(19) Uani d . 1 1 . .
H H7A 0.5198 0.4510 0.5295 0.075 Uiso calc R 1 1 . .
H H7B 0.6088 0.3722 0.4941 0.075 Uiso calc R 1 1 . .
H H7C 0.5244 0.3059 0.5434 0.075 Uiso calc R 1 1 . .
C C8 0.4551(6) 0.7671(6) 0.1443(5) 0.0359(13) Uani d . 1 1 . .
C C9 0.3744(6) 0.8024(8) 0.1895(6) 0.0424(15) Uani d . 1 1 . .
H H9A 0.3508 0.7464 0.2316 0.051 Uiso calc R 1 1 . .
C C10 0.3283(7) 0.9222(8) 0.1720(7) 0.0490(17) Uani d . 1 1 . .
H H10A 0.2754 0.9479 0.2042 0.059 Uiso calc R 1 1 . .
C C11 0.3614(8) 1.0035(8) 0.1062(7) 0.0534(19) Uani d . 1 1 . .
H H11A 0.3286 1.0832 0.0918 0.064 Uiso calc R 1 1 . .
C C12 0.4437(9) 0.9654(8) 0.0621(6) 0.054(2) Uani d . 1 1 . .
H H12A 0.4653 1.0207 0.0181 0.064 Uiso calc R 1 1 . .
C C13 0.4950(7) 0.8473(7) 0.0814(6) 0.0407(15) Uani d . 1 1 . .
C C14 0.5853(8) 0.8076(8) 0.0345(7) 0.0540(19) Uani d . 1 1 . .
H H14A 0.6487 0.7610 0.0895 0.081 Uiso calc R 1 1 . .
H H14B 0.6188 0.8798 0.0139 0.081 Uiso calc R 1 1 . .
H H14C 0.5461 0.7565 -0.0299 0.081 Uiso calc R 1 1 . .
C C15 0.9162(7) 0.1475(8) 0.7050(7) 0.0428(17) Uani d . 1 1 . .
C C16 1.0210(8) 0.1178(10) 0.7962(7) 0.051(2) Uani d . 1 1 A .
H H16A 1.0669 0.1801 0.8430 0.061 Uiso calc R 1 1 . .
C C17 1.0567(9) -0.0087(11) 0.8169(9) 0.065(3) Uani d . 1 1 . .
H H17A 1.1253 -0.0315 0.8779 0.078 Uiso calc R 1 1 A .
C C18 0.9857(8) -0.0971(9) 0.7428(9) 0.061(2) Uani d . 1 1 A .
H H18A 1.0086 -0.1803 0.7544 0.073 Uiso calc R 1 1 . .
C C19 0.8856(8) -0.0673(8) 0.6553(8) 0.055(2) Uani d . 1 1 . .
H H19A 0.8409 -0.1305 0.6088 0.065 Uiso calc R 1 1 A .
C C20 0.8456(5) 0.0560(12) 0.6314(6) 0.0472(15) Uani d . 1 1 A .
C C21 0.7325(7) 0.0918(8) 0.5346(7) 0.0509(19) Uani d . 1 1 . .
H H21A 0.7496 0.1594 0.4949 0.076 Uiso calc R 1 1 A .
H H21B 0.6720 0.1171 0.5613 0.076 Uiso calc R 1 1 . .
H H21C 0.7036 0.0217 0.4858 0.076 Uiso calc R 1 1 . .
O O4 1.0800(7) 0.3917(8) 0.7289(7) 0.043(2) Uani d PDU 0.747(11) 1 A 1
C C22 1.0991(7) 0.4823(6) 0.8088(6) 0.040(3) Uani d PGDU 0.747(11) 1 A 1
C C23 1.0368(7) 0.4817(8) 0.8790(7) 0.058(3) Uani d PGD 0.747(11) 1 A 1
H H23 0.9802 0.4199 0.8721 0.069 Uiso calc PR 0.747(11) 1 A 1
C C24 1.0591(9) 0.5736(10) 0.9595(6) 0.077(6) Uani d PGD 0.747(11) 1 A 1
H H24 1.0175 0.5733 1.0065 0.093 Uiso calc PR 0.747(11) 1 A 1
C C25 1.1437(10) 0.6661(8) 0.9699(6) 0.080(5) Uani d PGD 0.747(11) 1 A 1
H H25 1.1586 0.7276 1.0238 0.096 Uiso calc PR 0.747(11) 1 A 1
C C26 1.2060(8) 0.6666(7) 0.8997(8) 0.071(5) Uani d PGDU 0.747(11) 1 A 1
H H26 1.2625 0.7285 0.9066 0.086 Uiso calc PR 0.747(11) 1 A 1
C C27 1.1836(7) 0.5747(7) 0.8192(7) 0.058(3) Uani d PGDU 0.747(11) 1 A 1
C C28 1.2475(11) 0.5753(14) 0.7405(11) 0.064(4) Uani d PD 0.747(11) 1 A 1
H H28A 1.3050 0.6422 0.7596 0.096 Uiso calc PR 0.747(11) 1 A 1
H H28B 1.1897 0.5867 0.6658 0.096 Uiso calc PR 0.747(11) 1 A 1
H H28C 1.2887 0.4976 0.7458 0.096 Uiso calc PR 0.747(11) 1 A 1
O O4A 1.0570(17) 0.374(2) 0.762(2) 0.044(6) Uani d PDU 0.253(11) 1 A 2
C C22A 1.1269(15) 0.4788(17) 0.7926(16) 0.054(11) Uani d PGDU 0.253(11) 1 A 2
C C23A 1.2071(17) 0.5125(19) 0.7443(16) 0.048(8) Uani d PGD 0.253(11) 1 A 2
H H23A 1.2118 0.4653 0.6863 0.057 Uiso calc PR 0.253(11) 1 A 2
C C24A 1.2802(16) 0.617(2) 0.7825(18) 0.045(8) Uani d PGDU 0.253(11) 1 A 2
H H24A 1.3339 0.6391 0.7502 0.055 Uiso calc PR 0.253(11) 1 A 2
C C25A 1.2731(19) 0.6870(18) 0.8691(18) 0.060(10) Uani d PGD 0.253(11) 1 A 2
H H25A 1.3221 0.7567 0.8947 0.072 Uiso calc PR 0.253(11) 1 A 2
C C26A 1.193(2) 0.653(2) 0.9175(16) 0.045(8) Uani d PGDU 0.253(11) 1 A 2
H H26A 1.1882 0.7005 0.9755 0.054 Uiso calc PR 0.253(11) 1 A 2
C C27A 1.1198(16) 0.549(2) 0.8793(16) 0.053(7) Uani d PGDU 0.253(11) 1 A 2
C C28A 1.030(3) 0.511(6) 0.927(3) 0.09(2) Uani d PD 0.253(11) 1 A 2
H H28D 1.0442 0.4262 0.9514 0.134 Uiso calc PR 0.253(11) 1 A 2
H H28E 0.9498 0.5189 0.8710 0.134 Uiso calc PR 0.253(11) 1 A 2
H H28F 1.0381 0.5638 0.9889 0.134 Uiso calc PR 0.253(11) 1 A 2

loop_
_atom_site_aniso_label
_atom_site_aniso_U_11
_atom_site_aniso_U_22
_atom_site_aniso_U_33
_atom_site_aniso_U_12
_atom_site_aniso_U_13
_atom_site_aniso_U_23
P1 0.0341(6) 0.0230(7) 0.0404(7) 0.0005(5) 0.0186(6) 0.0006(5)
P2 0.0325(7) 0.0354(9) 0.0492(9) 0.0053(7) 0.0139(6) -0.0042(7)
S1 0.0395(7) 0.0256(8) 0.0518(8) 0.0014(6) 0.0234(6) -0.0039(6)
S2 0.0345(7) 0.0259(7) 0.0480(8) -0.0006(6) 0.0163(6) -0.0032(6)
S3 0.0477(10) 0.0303(8) 0.0595(10) 0.0064(8) 0.0314(8) 0.0042(7)
S4 0.0401(7) 0.0366(12) 0.0516(8) 0.0103(6) 0.0178(6) -0.0056(6)
Pb 0.03314(9) 0.02947(11) 0.05628(12) -0.00011(13) 0.02308(8) -0.00157(14)
O1 0.0358(16) 0.028(2) 0.0381(17) -0.001(2) 0.0180(14) 0.001(2)
O2 0.045(2) 0.024(2) 0.041(2) -0.0006(18) 0.0196(19) 0.0013(17)
O3 0.042(2) 0.047(3) 0.051(3) 0.010(2) 0.024(2) 0.002(2)
C1 0.036(3) 0.029(3) 0.043(3) 0.002(2) 0.022(2) -0.003(2)
C2 0.041(3) 0.036(4) 0.042(3) -0.004(3) 0.021(3) 0.000(3)
C3 0.047(4) 0.044(4) 0.055(4) -0.008(3) 0.025(3) -0.009(3)
C4 0.058(4) 0.031(4) 0.067(4) -0.012(3) 0.037(4) -0.010(3)
C5 0.049(3) 0.031(4) 0.069(4) 0.003(3) 0.038(3) 0.008(3)
C6 0.035(3) 0.033(3) 0.045(3) 0.007(3) 0.024(2) 0.010(3)
C7 0.036(3) 0.054(5) 0.061(4) 0.006(3) 0.020(3) 0.022(4)
C8 0.040(3) 0.028(3) 0.038(3) -0.003(3) 0.013(2) 0.001(2)
C9 0.042(3) 0.041(4) 0.046(3) 0.004(3) 0.019(3) 0.002(3)
C10 0.055(4) 0.041(4) 0.051(4) 0.015(3) 0.020(3) 0.006(3)
C11 0.075(5) 0.040(4) 0.052(4) 0.015(4) 0.032(4) 0.006(3)
C12 0.083(5) 0.039(4) 0.044(4) 0.006(4) 0.030(4) 0.012(3)
C13 0.054(4) 0.028(3) 0.042(3) 0.003(3) 0.021(3) -0.001(3)
C14 0.079(5) 0.038(4) 0.058(4) -0.004(4) 0.040(4) -0.001(3)
C15 0.047(4) 0.044(4) 0.050(4) 0.009(3) 0.032(3) 0.008(3)
C16 0.050(4) 0.062(6) 0.045(4) 0.012(4) 0.024(3) 0.006(4)
C17 0.057(5) 0.079(7) 0.062(5) 0.029(5) 0.027(4) 0.027(5)
C18 0.059(5) 0.044(5) 0.095(7) 0.012(4) 0.046(5) 0.019(4)
C19 0.069(5) 0.035(4) 0.084(6) 0.002(4) 0.055(5) 0.007(4)
C20 0.044(3) 0.047(4) 0.063(3) 0.001(5) 0.034(3) 0.010(5)
C21 0.043(3) 0.047(4) 0.067(5) -0.003(3) 0.027(3) 0.001(3)
O4 0.033(4) 0.047(4) 0.049(4) 0.004(3) 0.018(3) -0.007(3)
C22 0.046(5) 0.036(6) 0.034(5) 0.000(4) 0.010(4) -0.007(4)
C23 0.067(7) 0.068(8) 0.040(6) 0.013(6) 0.022(5) 0.001(5)
C24 0.087(10) 0.098(16) 0.037(6) 0.031(9) 0.012(6) -0.004(7)
C25 0.087(10) 0.064(9) 0.052(7) 0.012(8) -0.013(7) -0.013(6)
C26 0.073(9) 0.046(7) 0.058(8) 0.003(7) -0.015(7) -0.004(6)
C27 0.050(5) 0.054(9) 0.055(6) 0.001(5) 0.003(4) 0.017(5)
C28 0.042(6) 0.060(10) 0.082(8) -0.012(6) 0.014(6) 0.020(7)
O4A 0.014(8) 0.058(14) 0.056(14) 0.003(8) 0.010(8) -0.007(11)
C22A 0.044(17) 0.05(2) 0.047(18) 0.011(15) -0.003(15) 0.016(15)
C23A 0.028(13) 0.044(19) 0.067(19) -0.008(12) 0.014(13) -0.015(14)
C24A 0.039(10) 0.044(11) 0.051(10) -0.010(8) 0.015(8) 0.005(8)
C25A 0.047(17) 0.042(18) 0.06(2) -0.017(15) -0.008(15) 0.011(15)
C26A 0.050(11) 0.040(11) 0.033(10) -0.003(8) 0.005(8) -0.001(8)
C27A 0.033(10) 0.060(16) 0.072(15) 0.016(18) 0.025(10) 0.03(2)
C28A 0.039(15) 0.19(8) 0.04(2) -0.01(3) 0.015(16) -0.02(3)

loop_
_atom_type_symbol
_atom_type_description
_atom_type_scat_dispersion_real
_atom_type_scat_dispersion_imag
_atom_type_scat_source
C C 0.0181 0.0091 'International Tables Vol C Tables 4.2.6.8 and 6.1.1.4'
H H 0.0000 0.0000 'International Tables Vol C Tables 4.2.6.8 and 6.1.1.4'
O O 0.0492 0.0322 'International Tables Vol C Tables 4.2.6.8 and 6.1.1.4'
P P 0.2955 0.4335 'International Tables Vol C Tables 4.2.6.8 and 6.1.1.4'
S S 0.3331 0.5567 'International Tables Vol C Tables 4.2.6.8 and 6.1.1.4'
Pb Pb -4.0753 8.5060 'International Tables Vol C Tables 4.2.6.8 and 6.1.1.4'

loop_
_geom_angle_atom_site_label_1
_geom_angle_atom_site_label_2
_geom_angle_atom_site_label_3
_geom_angle
O1 P1 O2 104.9(2)
O1 P1 S1 110.6(2)
O2 P1 S1 106.93(19)
O1 P1 S2 107.4(2)
O2 P1 S2 109.71(19)
S1 P1 S2 116.68(10)
O3 P2 O4 107.3(4)
O3 P2 O4A 87.0(8)
O4 P2 O4A 21.9(7)
O3 P2 S3 111.9(2)
O4 P2 S3 104.0(3)
O4A P2 S3 120.3(8)
O3 P2 S4 106.1(2)
O4 P2 S4 111.2(3)
O4A P2 S4 110.9(8)
S3 P2 S4 116.12(12)
P1 S1 Pb 84.63(7)
P1 S2 Pb 84.84(7)
P2 S3 Pb 81.99(8)
P2 S4 Pb 90.71(8)
S4 Pb S2 81.03(5)
S4 Pb S1 100.49(5)
S2 Pb S1 73.63(4)
S4 Pb S3 69.50(4)
S2 Pb S3 143.66(5)
S1 Pb S3 90.89(5)
C1 O1 P1 119.7(4)
C8 O2 P1 120.7(4)
C15 O3 P2 120.7(5)
C2 C1 C6 123.2(6)
C2 C1 O1 120.1(6)
C6 C1 O1 116.6(6)
C1 C2 C3 118.9(7)
C1 C2 H2A 120.5
C3 C2 H2A 120.5
C4 C3 C2 119.9(7)
C4 C3 H3A 120.1
C2 C3 H3A 120.1
C3 C4 C5 119.9(7)
C3 C4 H4A 120.0
C5 C4 H4A 120.0
C4 C5 C6 121.9(7)
C4 C5 H5A 119.0
C6 C5 H5A 119.0
C1 C6 C5 116.1(6)
C1 C6 C7 122.0(6)
C5 C6 C7 121.9(6)
C6 C7 H7A 109.5
C6 C7 H7B 109.5
H7A C7 H7B 109.5
C6 C7 H7C 109.5
H7A C7 H7C 109.5
H7B C7 H7C 109.5
C9 C8 C13 123.0(7)
C9 C8 O2 120.4(6)
C13 C8 O2 116.6(6)
C8 C9 C10 119.4(7)
C8 C9 H9A 120.3
C10 C9 H9A 120.3
C9 C10 C11 119.7(8)
C9 C10 H10A 120.2
C11 C10 H10A 120.2
C12 C11 C10 119.6(8)
C12 C11 H11A 120.2
C10 C11 H11A 120.2
C11 C12 C13 122.1(8)
C11 C12 H12A 118.9
C13 C12 H12A 118.9
C12 C13 C8 116.1(7)
C12 C13 C14 121.7(7)
C8 C13 C14 122.2(7)
C13 C14 H14A 109.5
C13 C14 H14B 109.5
H14A C14 H14B 109.5
C13 C14 H14C 109.5
H14A C14 H14C 109.5
H14B C14 H14C 109.5
C16 C15 O3 119.2(8)
C16 C15 C20 122.0(9)
O3 C15 C20 118.9(7)
C15 C16 C17 119.2(9)
C15 C16 H16A 120.4
C17 C16 H16A 120.4
C18 C17 C16 117.7(9)
C18 C17 H17A 121.2
C16 C17 H17A 121.2
C19 C18 C17 122.5(9)
C19 C18 H18A 118.8
C17 C18 H18A 118.8
C18 C19 C20 122.3(9)
C18 C19 H19A 118.9
C20 C19 H19A 118.9
C19 C20 C15 116.4(8)
C19 C20 C21 123.3(9)
C15 C20 C21 120.3(10)
C20 C21 H21A 109.5
C20 C21 H21B 109.5
H21A C21 H21B 109.5
C20 C21 H21C 109.5
H21A C21 H21C 109.5
H21B C21 H21C 109.5
C22 O4 P2 120.1(6)
O4 C22 C23 121.4(6)
O4 C22 C27 118.6(6)
C23 C22 C27 120.0
C22 C23 C24 120.0
C22 C23 H23 120.0
C24 C23 H23 120.0
C25 C24 C23 120.0
C25 C24 H24 120.0
C23 C24 H24 120.0
C26 C25 C24 120.0
C26 C25 H25 120.0
C24 C25 H25 120.0
C27 C26 C25 120.0
C27 C26 H26 120.0
C25 C26 H26 120.0
C26 C27 C22 120.0
C26 C27 C28 120.9(8)
C22 C27 C28 119.1(8)
C22A O4A P2 118.4(18)
O4A C22A C23A 122.3(15)
O4A C22A C27A 117.6(15)
C23A C22A C27A 120.0
C24A C23A C22A 120.0
C24A C23A H23A 120.0
C22A C23A H23A 120.0
C25A C24A C23A 120.0
C25A C24A H24A 120.0
C23A C24A H24A 120.0
C24A C25A C26A 120.0
C24A C25A H25A 120.0
C26A C25A H25A 120.0
C27A C26A C25A 120.0
C27A C26A H26A 120.0
C25A C26A H26A 120.0
C26A C27A C22A 120.0
C26A C27A C28A 122(2)
C22A C27A C28A 118(2)
C27A C28A H28D 109.5
C27A C28A H28E 109.5
H28D C28A H28E 109.5
C27A C28A H28F 109.5
H28D C28A H28F 109.5
H28E C28A H28F 109.5

loop_
_geom_bond_atom_site_label_1
_geom_bond_atom_site_label_2
_geom_bond_distance
P1 O1 1.608(4)
P1 O2 1.609(5)
P1 S1 1.980(2)
P1 S2 1.984(2)
P2 O3 1.612(6)
P2 O4 1.611(8)
P2 O4A 1.67(2)
P2 S3 1.969(3)
P2 S4 1.980(2)
S1 Pb 2.8205(16)
S2 Pb 2.8104(16)
S3 Pb 3.0910(18)
S4 Pb 2.7710(18)
O1 C1 1.414(8)
O2 C8 1.413(8)
O3 C15 1.404(10)
C1 C2 1.376(9)
C1 C6 1.384(9)
C2 C3 1.402(10)
C2 H2A 0.9300
C3 C4 1.373(12)
C3 H3A 0.9300
C4 C5 1.382(12)
C4 H4A 0.9300
C5 C6 1.410(10)
C5 H5A 0.9300
C6 C7 1.501(10)
C7 H7A 0.9600
C7 H7B 0.9600
C7 H7C 0.9600
C8 C9 1.370(10)
C8 C13 1.397(10)
C9 C10 1.384(11)
C9 H9A 0.9300
C10 C11 1.387(12)
C10 H10A 0.9300
C11 C12 1.387(12)
C11 H11A 0.9300
C12 C13 1.391(11)
C12 H12A 0.9300
C13 C14 1.500(11)
C14 H14A 0.9600
C14 H14B 0.9600
C14 H14C 0.9600
C15 C16 1.394(11)
C15 C20 1.406(14)
C16 C17 1.419(13)
C16 H16A 0.9300
C17 C18 1.388(15)
C17 H17A 0.9300
C18 C19 1.337(14)
C18 H18A 0.9300
C19 C20 1.403(15)
C19 H19A 0.9300
C20 C21 1.503(10)
C21 H21A 0.9600
C21 H21B 0.9600
C21 H21C 0.9600
O4 C22 1.379(9)
C22 C23 1.3900
C22 C27 1.3900
C23 C24 1.3900
C23 H23 0.9300
C24 C25 1.3900
C24 H24 0.9300
C25 C26 1.3900
C25 H25 0.9300
C26 C27 1.3900
C26 H26 0.9300
C27 C28 1.502(14)
C28 H28A 0.9600
C28 H28B 0.9600
C28 H28C 0.9600
O4A C22A 1.371(16)
C22A C23A 1.3900
C22A C27A 1.3900
C23A C24A 1.3900
C23A H23A 0.9300
C24A C25A 1.3900
C24A H24A 0.9300
C25A C26A 1.3900
C25A H25A 0.9300
C26A C27A 1.3900
C26A H26A 0.9300
C27A C28A 1.50(2)
C28A H28D 0.9600
C28A H28E 0.9600
C28A H28F 0.9600

loop_
_geom_torsion_atom_site_label_1
_geom_torsion_atom_site_label_2
_geom_torsion_atom_site_label_3
_geom_torsion_atom_site_label_4
_geom_torsion
O1 P1 S1 Pb -118.69(17)
O2 P1 S1 Pb 127.58(19)
S2 P1 S1 Pb 4.39(10)
O1 P1 S2 Pb 120.3(2)
O2 P1 S2 Pb -126.2(2)
S1 P1 S2 Pb -4.41(11)
O3 P2 S3 Pb 133.5(2)
O4 P2 S3 Pb -110.9(4)
O4A P2 S3 Pb -126.8(9)
S4 P2 S3 Pb 11.61(11)
O3 P2 S4 Pb -137.8(2)
O4 P2 S4 Pb 105.8(3)
O4A P2 S4 Pb 129.3(8)
S3 P2 S4 Pb -12.84(12)
P2 S4 Pb S2 166.17(8)
P2 S4 Pb S1 94.80(8)
P2 S4 Pb S3 7.80(7)
P1 S2 Pb S4 -100.91(7)
P1 S2 Pb S1 2.88(7)
P1 S2 Pb S3 -65.29(11)
P1 S1 Pb S4 74.43(7)
P1 S1 Pb S2 -2.89(7)
P1 S1 Pb S3 143.73(7)
P2 S3 Pb S4 -7.92(7)
P2 S3 Pb S2 -45.83(12)
P2 S3 Pb S1 -108.79(8)
O2 P1 O1 C1 76.3(5)
S1 P1 O1 C1 -38.7(5)
S2 P1 O1 C1 -167.0(4)
O1 P1 O2 C8 77.3(5)
S1 P1 O2 C8 -165.2(4)
S2 P1 O2 C8 -37.8(5)
O4 P2 O3 C15 -68.9(6)
O4A P2 O3 C15 -77.0(10)
S3 P2 O3 C15 44.6(6)
S4 P2 O3 C15 172.1(5)
P1 O1 C1 C2 -69.4(7)
P1 O1 C1 C6 114.0(5)
C6 C1 C2 C3 -2.2(10)
O1 C1 C2 C3 -178.5(6)
C1 C2 C3 C4 1.4(11)
C2 C3 C4 C5 -0.6(12)
C3 C4 C5 C6 0.6(12)
C2 C1 C6 C5 2.0(9)
O1 C1 C6 C5 178.5(5)
C2 C1 C6 C7 -177.7(6)
O1 C1 C6 C7 -1.2(9)
C4 C5 C6 C1 -1.2(10)
C4 C5 C6 C7 178.6(7)
P1 O2 C8 C9 -63.7(8)
P1 O2 C8 C13 117.6(6)
C13 C8 C9 C10 0.7(11)
O2 C8 C9 C10 -178.0(6)
C8 C9 C10 C11 2.0(12)
C9 C10 C11 C12 -2.3(13)
C10 C11 C12 C13 0.0(14)
C11 C12 C13 C8 2.5(12)
C11 C12 C13 C14 -179.2(8)
C9 C8 C13 C12 -2.9(11)
O2 C8 C13 C12 175.9(6)
C9 C8 C13 C14 178.8(7)
O2 C8 C13 C14 -2.4(10)
P2 O3 C15 C16 75.9(8)
P2 O3 C15 C20 -104.6(7)
O3 C15 C16 C17 178.3(9)
C20 C15 C16 C17 -1.1(13)
C15 C16 C17 C18 1.3(15)
C16 C17 C18 C19 -1.1(16)
C17 C18 C19 C20 0.7(14)
C18 C19 C20 C15 -0.4(11)
C18 C19 C20 C21 -179.1(8)
C16 C15 C20 C19 0.7(10)
O3 C15 C20 C19 -178.7(7)
C16 C15 C20 C21 179.4(7)
O3 C15 C20 C21 -0.1(10)
O3 P2 O4 C22 -87.1(8)
O4A P2 O4 C22 -65(2)
S3 P2 O4 C22 154.3(7)
S4 P2 O4 C22 28.5(8)
P2 O4 C22 C23 57.5(9)
P2 O4 C22 C27 -123.2(6)
O4 C22 C23 C24 179.3(8)
C27 C22 C23 C24 0.0
C22 C23 C24 C25 0.0
C23 C24 C25 C26 0.0
C24 C25 C26 C27 0.0
C25 C26 C27 C22 0.0
C25 C26 C27 C28 178.4(8)
O4 C22 C27 C26 -179.3(7)
C23 C22 C27 C26 0.0
O4 C22 C27 C28 2.3(9)
C23 C22 C27 C28 -178.4(8)
O3 P2 O4A C22A -153.3(16)
O4 P2 O4A C22A 47.8(19)
S3 P2 O4A C22A 93.1(16)
S4 P2 O4A C22A -47.2(18)
P2 O4A C22A C23A -69(2)
P2 O4A C22A C27A 114.4(17)
O4A C22A C23A C24A -177(2)
C27A C22A C23A C24A 0.0
C22A C23A C24A C25A 0.0
C23A C24A C25A C26A 0.0
C24A C25A C26A C27A 0.0
C25A C26A C27A C22A 0.0
C25A C26A C27A C28A -179(3)
O4A C22A C27A C26A 177(2)
C23A C22A C27A C26A 0.0
O4A C22A C27A C28A -5(3)
C23A C22A C27A C28A 179(3)
